data_4112315
loop_
_publ_author_name
'Tohru Nishinaga'
'Atsushi Wakamiya'
'Daisuke Yamazaki'
'Koichi Komatsu'

_publ_contact_author_address
;
    Institute for Chemical Research, Kyoto University, Gokasho, Uji, 
    Kyoto 611-0011, Japan. 
;
_publ_contact_author_email ' komatsu@scl.kyoto-u.ac.jp'
_publ_contact_author_fax ' +81-774-38-3178 '
_publ_contact_author_name ' Koichi Komatsu '
_publ_contact_author_phone ' +81-774-38-3172 '
_publ_section_title
;
 Crystal Structures and Spectroscopic Characterization of Radical Cations
 and Dications of Oligothiophenes Stabilized by Annelation with
 Bicyclo[2.2.2]octene Units: Sterically Segregated Cationic
 Oligothiophenes
;
_journal_name_full 'Journal of the American Chemical Society'
_journal_page_first 3163
_journal_page_last 3174
_journal_paper_doi 10.1021/ja039434v
_journal_volume 126
_journal_year 2004
_chemical_formula_moiety 'C60 H62 S6, 2(F6 Sb), C H2 Cl2'
_chemical_formula_sum 'C61 H64 Cl2 F12 S6 Sb2'
_chemical_formula_weight 1531.88
_chemical_name_systematic
; 
4,5:4''''',5'''''-Bis(bicyclo[2.2.2]octeno)-
3',4':3'',4'':3''',4''':3'''',4''''-tetraxis
(bicyclo[2.2.2]octeno)-
2,2':5',2'':5'',2''':5''',2'''':5'''',2''''-
sexithiophene dication
bis(hexafluoroantimonate)
;
_space_group_IT_number 2
_symmetry_cell_setting triclinic
_symmetry_space_group_name_Hall '-P 1'
_symmetry_space_group_name_H-M 'P -1'
_atom_sites_solution_hydrogens geom
_atom_sites_solution_primary direct
_atom_sites_solution_secondary difmap
_audit_creation_date ' May 2 2003 '
_audit_creation_method SHELXL-97
_cell_angle_alpha 79.113(5)
_cell_angle_beta 82.739(5)
_cell_angle_gamma 77.222(5)
_cell_formula_units_Z 2
_cell_length_a 11.197(5)
_cell_length_b 16.574(5)
_cell_length_c 16.880(5)
_cell_measurement_temperature 100(2)
_cell_volume 2988.3(18)
_computing_cell_refinement 'Bruker SMART'
_computing_data_collection 'Bruker SMART'
_computing_data_reduction 'SHELXS-97 (Sheldrick, 1990)'
_computing_molecular_graphics 'Bruker SHELXTL'
_computing_publication_material 'Bruker SHELXTL'
_computing_structure_refinement 'SHELXL-97 (Sheldrick, 1997)'
_computing_structure_solution 'SHELXS-97 (Sheldrick, 1990)'
_diffrn_ambient_temperature 100(2)
_diffrn_measured_fraction_theta_full 0.974
_diffrn_measured_fraction_theta_max 0.974
_diffrn_measurement_device_type 'CCD area detector'
_diffrn_measurement_method 'phi and omega scans'
_diffrn_radiation_monochromator graphite
_diffrn_radiation_source 'fine-focus sealed tube'
_diffrn_radiation_type MoK\a
_diffrn_radiation_wavelength 0.71069
_diffrn_reflns_av_R_equivalents 0.0922
_diffrn_reflns_av_sigmaI/netI 0.2227
_diffrn_reflns_limit_h_max 11
_diffrn_reflns_limit_h_min -13
_diffrn_reflns_limit_k_max 19
_diffrn_reflns_limit_k_min -19
_diffrn_reflns_limit_l_max 19
_diffrn_reflns_limit_l_min -20
_diffrn_reflns_number 14181
_diffrn_reflns_theta_full 25.00
_diffrn_reflns_theta_max 25.00
_diffrn_reflns_theta_min 1.87
_exptl_absorpt_coefficient_mu 1.282
_exptl_absorpt_correction_T_max 0.9748
_exptl_absorpt_correction_T_min 0.8825
_exptl_absorpt_correction_type empirical(SADABS)
_exptl_crystal_colour green
_exptl_crystal_density_diffrn 1.702
_exptl_crystal_description prism
_exptl_crystal_F_000 1540
_exptl_crystal_size_max 0.10
_exptl_crystal_size_mid 0.10
_exptl_crystal_size_min 0.02
_refine_diff_density_max 0.822
_refine_diff_density_min -0.674
_refine_diff_density_rms 0.137
_refine_ls_extinction_method SHELXL
_refine_ls_goodness_of_fit_ref 0.878
_refine_ls_hydrogen_treatment mixed
_refine_ls_matrix_type full
_refine_ls_number_parameters 748
_refine_ls_number_reflns 10263
_refine_ls_number_restraints 54
_refine_ls_restrained_S_all 0.876
_refine_ls_R_factor_all 0.1598
_refine_ls_R_factor_gt 0.0644
_refine_ls_shift/su_max 0.001
_refine_ls_shift/su_mean 0.000
_refine_ls_structure_factor_coef Fsqd
_refine_ls_weighting_details 'calc w=1/[\s^2^(Fo^2^)+(0.0236P)^2^+0.0000P] where P=(Fo^2^+2Fc^2^)/3'
_refine_ls_weighting_scheme calc
_refine_ls_wR_factor_gt 0.0993
_refine_ls_wR_factor_ref 0.1226
_reflns_number_gt 4893
_reflns_number_total 10263
_reflns_threshold_expression >2sigma(I)
_cod_data_source_file ja039434v_s4.cif
_cod_data_source_block 1(6T)2+
_cod_database_code 4112315

loop_
_symmetry_equiv_pos_as_xyz
'x, y, z'
'-x, -y, -z'

loop_
_atom_site_label
_atom_site_type_symbol
_atom_site_fract_x
_atom_site_fract_y
_atom_site_fract_z
_atom_site_U_iso_or_equiv
_atom_site_adp_type
_atom_site_occupancy
_atom_site_symmetry_multiplicity
_atom_site_calc_flag
_atom_site_refinement_flags
Sb1 Sb 0.13674(7) 0.25677(4) 0.93101(4) 0.0228(2) Uani 1 1 d .
Sb2 Sb 0.30165(7) 0.33930(5) 0.45042(4) 0.0284(2) Uani 1 1 d .
S4 S 0.5695(2) 0.25021(14) 0.16674(14) 0.0163(6) Uani 1 1 d .
S2 S 0.1841(2) 0.62444(14) -0.10618(13) 0.0182(6) Uani 1 1 d .
S3 S 0.4507(2) 0.38656(15) -0.07028(14) 0.0192(6) Uani 1 1 d .
S6 S 0.9768(2) -0.13463(16) 0.43017(15) 0.0247(7) Uani 1 1 d .
S5 S 0.8357(2) 0.01018(15) 0.20313(14) 0.0215(6) Uani 1 1 d .
S1 S -0.0113(2) 0.74956(15) -0.31967(14) 0.0224(6) Uani 1 1 d .
Cl2 Cl 0.4854(3) 0.22947(19) 0.71906(18) 0.0463(8) Uani 1 1 d .
Cl1 Cl 0.4226(3) 0.0808(2) 0.6851(3) 0.0780(12) Uani 1 1 d .
F3 F -0.0277(5) 0.2625(3) 0.9803(3) 0.0351(15) Uani 1 1 d .
F8 F 0.4379(6) 0.2845(4) 0.5077(3) 0.0478(18) Uani 1 1 d .
F5 F 0.2971(5) 0.2520(4) 0.8792(4) 0.0464(17) Uani 1 1 d .
C19 C 0.7873(9) 0.0392(6) 0.3506(5) 0.017(2) Uani 1 1 d .
C25 C -0.1882(9) 0.9133(6) -0.1798(6) 0.024(2) Uani 1 1 d .
H25 H -0.1726 0.9196 -0.1244 0.029 Uiso 1 1 calc R
F10 F 0.4012(6) 0.3313(4) 0.3524(3) 0.0530(19) Uani 1 1 d .
F7 F 0.2084(6) 0.3442(4) 0.5487(3) 0.057(2) Uani 1 1 d .
F4 F 0.0763(6) 0.2651(4) 0.8303(3) 0.0495(19) Uani 1 1 d .
F2 F 0.1157(5) 0.3740(3) 0.9173(4) 0.0373(16) Uani 1 1 d .
F1 F 0.1964(6) 0.2484(4) 1.0311(3) 0.0539(19) Uani 1 1 d .
F6 F 0.1564(6) 0.1405(4) 0.9470(4) 0.057(2) Uani 1 1 d .
C7 C 0.2828(8) 0.5198(5) -0.2039(5) 0.015(2) Uani 1 1 d U
C14 C 0.6105(9) 0.2100(6) 0.0218(5) 0.018(2) Uani 1 1 d .
C46 C 0.7405(8) 0.0712(5) 0.0267(5) 0.018(2) Uani 1 1 d U
H46 H 0.7880 0.0247 0.0643 0.021 Uiso 1 1 calc R
C15 C 0.6786(8) 0.1453(5) 0.0694(5) 0.013(2) Uani 1 1 d U
C49 C 0.6227(8) 0.1626(5) 0.3539(5) 0.016(2) Uani 1 1 d .
H49 H 0.5674 0.2071 0.3191 0.019 Uiso 1 1 calc R
C37 C 0.1841(9) 0.5157(6) 0.0738(5) 0.020(2) Uani 1 1 d .
H37 H 0.1335 0.5600 0.0358 0.023 Uiso 1 1 calc R
F11 F 0.1643(6) 0.3939(4) 0.3943(4) 0.0512(18) Uani 1 1 d .
C52 C 0.7689(9) 0.0443(6) 0.4391(5) 0.018(2) Uani 1 1 d .
H52 H 0.8281 -0.0019 0.4695 0.021 Uiso 1 1 calc R
C9 C 0.3286(9) 0.4707(5) -0.0554(6) 0.018(2) Uani 1 1 d U
C17 C 0.7244(9) 0.1003(5) 0.2200(6) 0.019(2) Uani 1 1 d .
C5 C 0.1503(9) 0.6516(6) -0.2070(5) 0.017(2) Uani 1 1 d .
C54 C 0.6371(9) 0.0378(6) 0.4706(5) 0.020(2) Uani 1 1 d .
H54A H 0.6222 0.0449 0.5282 0.024 Uiso 1 1 calc R
H54B H 0.6229 -0.0181 0.4665 0.024 Uiso 1 1 calc R
C39 C 0.1100(9) 0.4496(6) 0.1182(5) 0.022(2) Uani 1 1 d .
H39A H 0.0359 0.4775 0.1488 0.026 Uiso 1 1 calc R
H39B H 0.0828 0.4225 0.0782 0.026 Uiso 1 1 calc R
C11 C 0.3660(8) 0.4037(5) 0.0790(5) 0.012(2) Uani 1 1 d .
C2 C -0.0928(9) 0.8445(6) -0.2122(5) 0.018(2) Uani 1 1 d .
C43 C 0.6124(9) 0.1985(6) -0.0647(5) 0.023(2) Uani 1 1 d .
H43 H 0.5627 0.2486 -0.0972 0.028 Uiso 1 1 calc R
F9 F 0.2647(6) 0.2361(4) 0.4471(4) 0.059(2) Uani 1 1 d .
F12 F 0.3411(6) 0.4417(4) 0.4526(5) 0.069(2) Uani 1 1 d .
C16 C 0.6678(8) 0.1540(5) 0.1536(5) 0.012(2) Uani 1 1 d .
C13 C 0.5418(8) 0.2757(5) 0.0622(5) 0.012(2) Uani 1 1 d U
C24 C 1.0650(9) -0.2257(6) 0.4031(6) 0.022(2) Uani 1 1 d .
C20 C 0.8565(9) -0.0202(6) 0.3066(5) 0.019(2) Uani 1 1 d .
C34 C 0.3368(9) 0.4488(6) -0.2509(5) 0.021(2) Uani 1 1 d .
H34 H 0.3846 0.3996 -0.2162 0.026 Uiso 1 1 calc R
C23 C 1.0649(9) -0.2309(5) 0.3228(5) 0.016(2) Uani 1 1 d .
C10 C 0.2939(9) 0.4684(5) 0.0291(5) 0.017(2) Uani 1 1 d .
C8 C 0.2768(8) 0.5273(5) -0.1213(5) 0.015(2) Uani 1 1 d U
C47 C 0.8244(9) 0.1050(6) -0.0455(5) 0.021(2) Uani 1 1 d .
H47A H 0.8606 0.0602 -0.0779 0.025 Uiso 1 1 calc R
H47B H 0.8925 0.1225 -0.0253 0.025 Uiso 1 1 calc R
C56 C 1.2673(9) -0.3221(6) 0.3167(6) 0.028(3) Uani 1 1 d .
H56A H 1.3050 -0.2807 0.2771 0.034 Uiso 1 1 calc R
H56B H 1.3137 -0.3789 0.3097 0.034 Uiso 1 1 calc R
C40 C 0.3213(8) 0.3981(5) 0.1679(5) 0.017(2) Uani 1 1 d .
H40 H 0.3762 0.3521 0.2016 0.021 Uiso 1 1 calc R
C53 C 0.7890(9) 0.1302(5) 0.4502(5) 0.023(2) Uani 1 1 d .
H53A H 0.8750 0.1352 0.4317 0.028 Uiso 1 1 calc R
H53B H 0.7742 0.1356 0.5082 0.028 Uiso 1 1 calc R
C41 C 0.1894(9) 0.3825(5) 0.1771(5) 0.019(2) Uani 1 1 d .
H41A H 0.1534 0.3848 0.2335 0.022 Uiso 1 1 calc R
H41B H 0.1907 0.3260 0.1653 0.022 Uiso 1 1 calc R
C31 C 0.2085(9) 0.5777(6) -0.3384(5) 0.020(2) Uani 1 1 d .
H31 H 0.1590 0.6287 -0.3698 0.023 Uiso 1 1 calc R
C50 C 0.6994(9) 0.2010(5) 0.4002(5) 0.021(2) Uani 1 1 d .
H50A H 0.6443 0.2358 0.4369 0.025 Uiso 1 1 calc R
H50B H 0.7467 0.2375 0.3615 0.025 Uiso 1 1 calc R
C21 C 0.9355(9) -0.0994(6) 0.3317(5) 0.020(2) Uani 1 1 d .
C18 C 0.7083(8) 0.1037(5) 0.3044(5) 0.017(2) Uani 1 1 d .
C45 C 0.7488(9) 0.1818(6) -0.1000(6) 0.026(3) Uani 1 1 d .
H45A H 0.7837 0.2321 -0.1023 0.031 Uiso 1 1 calc R
H45B H 0.7539 0.1699 -0.1558 0.031 Uiso 1 1 calc R
C44 C 0.5598(9) 0.1177(5) -0.0616(6) 0.024(2) Uani 1 1 d .
H44A H 0.4719 0.1277 -0.0410 0.029 Uiso 1 1 calc R
H44B H 0.5664 0.1038 -0.1168 0.029 Uiso 1 1 calc R
C26 C -0.1898(9) 0.9956(5) -0.2404(5) 0.026(2) Uani 1 1 d .
H26A H -0.2600 1.0390 -0.2242 0.031 Uiso 1 1 calc R
H26B H -0.1132 1.0157 -0.2393 0.031 Uiso 1 1 calc R
C1 C -0.1122(9) 0.8338(5) -0.2870(5) 0.016(2) Uani 1 1 d .
C6 C 0.2119(8) 0.5885(6) -0.2513(5) 0.016(2) Uani 1 1 d U
C12 C 0.4574(9) 0.3495(5) 0.0349(5) 0.017(2) Uani 1 1 d .
C22 C 0.9874(9) -0.1599(6) 0.2822(5) 0.021(2) Uani 1 1 d .
H22 H 0.9720 -0.1537 0.2271 0.025 Uiso 1 1 calc R
C61 C 0.3742(10) 0.1816(6) 0.7028(6) 0.032(3) Uani 1 1 d .
H61A H 0.3315 0.2154 0.6559 0.039 Uiso 1 1 calc R
H61B H 0.3131 0.1815 0.7507 0.039 Uiso 1 1 calc R
C29 C -0.2009(9) 0.9830(5) -0.3266(5) 0.023(2) Uani 1 1 d .
H29A H -0.1257 0.9925 -0.3615 0.028 Uiso 1 1 calc R
H29B H -0.2718 1.0241 -0.3493 0.028 Uiso 1 1 calc R
C30 C -0.3341(9) 0.8781(6) -0.2650(5) 0.023(2) Uani 1 1 d .
H30A H -0.4079 0.9185 -0.2847 0.028 Uiso 1 1 calc R
H30B H -0.3481 0.8207 -0.2625 0.028 Uiso 1 1 calc R
C28 C -0.2191(9) 0.8912(6) -0.3259(5) 0.022(2) Uani 1 1 d .
H28 H -0.2269 0.8804 -0.3811 0.027 Uiso 1 1 calc R
C32 C 0.3432(8) 0.5590(6) -0.3764(5) 0.022(2) Uani 1 1 d .
H32A H 0.3444 0.5478 -0.4321 0.026 Uiso 1 1 calc R
H32B H 0.3806 0.6085 -0.3795 0.026 Uiso 1 1 calc R
C33 C 0.1544(9) 0.5019(6) -0.3347(6) 0.028(3) Uani 1 1 d .
H33A H 0.1536 0.4907 -0.3902 0.034 Uiso 1 1 calc R
H33B H 0.0685 0.5124 -0.3101 0.034 Uiso 1 1 calc R
C3 C 0.0050(8) 0.7842(5) -0.1768(5) 0.017(2) Uani 1 1 d .
H3 H 0.0290 0.7826 -0.1244 0.021 Uiso 1 1 calc R
C51 C 0.5473(9) 0.1082(5) 0.4183(5) 0.018(2) Uani 1 1 d .
H51A H 0.4961 0.0823 0.3908 0.021 Uiso 1 1 calc R
H51B H 0.4919 0.1443 0.4539 0.021 Uiso 1 1 calc R
C57 C 1.0819(10) -0.3828(6) 0.3583(6) 0.029(3) Uani 1 1 d .
H57A H 1.1265 -0.4382 0.3458 0.035 Uiso 1 1 calc R
H57B H 0.9939 -0.3773 0.3510 0.035 Uiso 1 1 calc R
C59 C 1.0960(10) -0.3775(6) 0.4477(5) 0.031(3) Uani 1 1 d .
H59A H 1.1527 -0.4285 0.4718 0.038 Uiso 1 1 calc R
H59B H 1.0151 -0.3747 0.4796 0.038 Uiso 1 1 calc R
C4 C 0.0615(8) 0.7277(6) -0.2282(5) 0.018(2) Uani 1 1 d .
C38 C 0.2301(10) 0.5542(5) 0.1388(5) 0.024(3) Uani 1 1 d .
H38A H 0.1590 0.5797 0.1733 0.029 Uiso 1 1 calc R
H38B H 0.2745 0.5988 0.1118 0.029 Uiso 1 1 calc R
C35 C 0.4181(9) 0.4826(6) -0.3252(5) 0.024(3) Uani 1 1 d .
H35A H 0.4887 0.4988 -0.3068 0.029 Uiso 1 1 calc R
H35B H 0.4507 0.4381 -0.3585 0.029 Uiso 1 1 calc R
C55 C 1.1329(9) -0.3133(6) 0.3001(6) 0.021(2) Uani 1 1 d .
H55 H 1.1255 -0.3161 0.2423 0.025 Uiso 1 1 calc R
C27 C -0.3158(9) 0.8908(6) -0.1803(6) 0.029(3) Uani 1 1 d .
H27A H -0.3212 0.8388 -0.1412 0.035 Uiso 1 1 calc R
H27B H -0.3816 0.9365 -0.1633 0.035 Uiso 1 1 calc R
C58 C 1.1482(9) -0.2969(6) 0.4509(5) 0.024(2) Uani 1 1 d .
H58 H 1.1494 -0.2880 0.5077 0.029 Uiso 1 1 calc R
C36 C 0.2304(10) 0.4251(6) -0.2840(6) 0.029(3) Uani 1 1 d .
H36A H 0.1766 0.4017 -0.2384 0.034 Uiso 1 1 calc R
H36B H 0.2635 0.3813 -0.3181 0.034 Uiso 1 1 calc R
C42 C 0.3175(9) 0.4845(6) 0.1923(5) 0.025(2) Uani 1 1 d .
H42A H 0.4012 0.4967 0.1845 0.030 Uiso 1 1 calc R
H42B H 0.2875 0.4833 0.2502 0.030 Uiso 1 1 calc R
C48 C 0.6344(9) 0.0428(6) -0.0045(6) 0.024(2) Uani 1 1 d .
H48A H 0.5791 0.0229 0.0421 0.029 Uiso 1 1 calc R
H48B H 0.6687 -0.0043 -0.0345 0.029 Uiso 1 1 calc R
C60 C 1.2762(9) -0.3074(6) 0.4058(6) 0.029(3) Uani 1 1 d .
H60A H 1.3320 -0.3559 0.4346 0.035 Uiso 1 1 calc R
H60B H 1.3099 -0.2565 0.4035 0.035 Uiso 1 1 calc R

loop_
_atom_site_aniso_label
_atom_site_aniso_U_11
_atom_site_aniso_U_22
_atom_site_aniso_U_33
_atom_site_aniso_U_23
_atom_site_aniso_U_13
_atom_site_aniso_U_12
Sb1 0.0234(5) 0.0197(4) 0.0222(4) -0.0007(3) -0.0022(4) 0.0004(3)
Sb2 0.0277(5) 0.0280(5) 0.0249(4) -0.0072(3) 0.0009(4) 0.0045(4)
S4 0.0197(15) 0.0111(13) 0.0138(13) 0.0038(10) -0.0049(12) 0.0032(11)
S2 0.0176(14) 0.0136(13) 0.0179(13) 0.0016(10) -0.0010(11) 0.0048(11)
S3 0.0192(15) 0.0162(14) 0.0160(13) 0.0016(11) 0.0001(11) 0.0052(11)
S6 0.0272(16) 0.0230(15) 0.0172(13) 0.0001(11) -0.0069(13) 0.0091(13)
S5 0.0234(15) 0.0191(14) 0.0156(13) 0.0016(11) -0.0048(12) 0.0069(12)
S1 0.0237(15) 0.0202(14) 0.0187(13) 0.0028(11) -0.0032(12) 0.0008(12)
Cl2 0.046(2) 0.048(2) 0.0474(18) -0.0098(15) 0.0003(16) -0.0154(17)
Cl1 0.052(2) 0.046(2) 0.143(4) -0.046(2) 0.018(2) -0.0144(19)
F3 0.024(4) 0.036(4) 0.044(4) -0.003(3) 0.008(3) -0.013(3)
F8 0.036(4) 0.071(5) 0.031(3) -0.015(3) -0.009(3) 0.009(4)
F5 0.028(4) 0.050(4) 0.050(4) 0.003(3) 0.011(3) -0.001(3)
C19 0.017(6) 0.015(5) 0.024(5) -0.005(4) 0.000(5) -0.011(5)
C25 0.027(6) 0.015(6) 0.031(6) -0.011(5) -0.007(5) 0.001(5)
F10 0.048(4) 0.066(5) 0.024(3) 0.005(3) 0.003(3) 0.018(4)
F7 0.040(4) 0.091(6) 0.031(4) -0.021(4) 0.001(3) 0.010(4)
F4 0.065(5) 0.064(5) 0.027(3) -0.012(3) -0.013(3) -0.022(4)
F2 0.027(4) 0.016(3) 0.068(4) -0.008(3) -0.007(3) 0.000(3)
F1 0.060(5) 0.067(5) 0.034(4) 0.005(3) -0.014(4) -0.018(4)
F6 0.042(4) 0.016(4) 0.103(6) -0.002(4) -0.003(4) 0.007(3)
C7 0.016(5) 0.011(5) 0.011(4) 0.006(4) -0.006(4) 0.003(4)
C14 0.015(6) 0.022(6) 0.014(5) 0.001(4) 0.002(5) -0.007(5)
C46 0.021(5) 0.010(5) 0.018(5) 0.003(4) -0.015(4) 0.009(4)
C15 0.009(5) 0.013(5) 0.011(4) -0.002(4) 0.006(4) 0.003(4)
C49 0.015(5) 0.015(5) 0.011(5) -0.001(4) 0.006(4) 0.006(4)
C37 0.035(7) 0.014(5) 0.007(5) 0.001(4) 0.001(5) -0.002(5)
F11 0.040(4) 0.062(5) 0.040(4) -0.005(3) -0.008(3) 0.014(4)
C52 0.020(6) 0.019(6) 0.010(5) 0.005(4) -0.007(5) 0.002(5)
C9 0.012(5) 0.010(5) 0.029(5) -0.004(4) -0.005(4) 0.006(4)
C17 0.019(6) 0.008(5) 0.031(6) -0.004(4) -0.004(5) -0.007(4)
C5 0.018(6) 0.010(5) 0.017(5) 0.004(4) -0.004(5) 0.001(4)
C54 0.028(6) 0.022(6) 0.009(5) -0.002(4) 0.005(5) -0.006(5)
C39 0.016(6) 0.026(6) 0.023(6) -0.009(5) 0.009(5) -0.007(5)
C11 0.004(5) 0.006(5) 0.024(5) -0.005(4) 0.001(4) 0.005(4)
C2 0.016(6) 0.017(5) 0.021(5) 0.004(4) -0.005(5) -0.010(5)
C43 0.019(6) 0.017(6) 0.025(6) 0.008(4) -0.007(5) 0.008(5)
F9 0.054(5) 0.045(4) 0.083(5) -0.015(4) -0.007(4) -0.014(4)
F12 0.051(5) 0.032(4) 0.129(7) -0.026(4) -0.007(5) -0.009(4)
C16 0.010(5) 0.007(5) 0.015(5) 0.003(4) -0.003(4) 0.003(4)
C13 0.011(5) 0.010(5) 0.010(4) 0.008(4) -0.007(4) 0.003(4)
C24 0.024(6) 0.016(6) 0.026(6) -0.008(4) 0.003(5) -0.005(5)
C20 0.021(6) 0.014(5) 0.017(5) 0.002(4) 0.001(5) 0.004(5)
C34 0.025(6) 0.017(5) 0.017(5) 0.002(4) -0.003(5) 0.006(5)
C23 0.022(6) 0.007(5) 0.018(5) 0.003(4) -0.001(5) -0.003(4)
C10 0.020(6) 0.009(5) 0.019(5) -0.001(4) 0.003(5) 0.001(4)
C8 0.013(5) 0.005(4) 0.022(5) 0.003(4) 0.009(4) -0.005(4)
C47 0.020(6) 0.019(6) 0.025(6) -0.013(5) -0.003(5) 0.003(5)
C56 0.021(6) 0.031(7) 0.021(6) 0.004(5) 0.001(5) 0.011(5)
C40 0.015(6) 0.011(5) 0.024(5) -0.005(4) -0.003(5) 0.004(4)
C53 0.027(6) 0.017(6) 0.025(6) -0.002(4) -0.002(5) -0.002(5)
C41 0.027(6) 0.005(5) 0.020(5) 0.007(4) 0.002(5) -0.006(4)
C31 0.027(6) 0.011(5) 0.012(5) 0.010(4) 0.001(5) 0.003(5)
C50 0.034(7) 0.016(5) 0.008(5) 0.003(4) -0.003(5) -0.001(5)
C21 0.023(6) 0.021(6) 0.013(5) 0.001(4) -0.007(5) -0.001(5)
C18 0.015(5) 0.016(5) 0.013(5) 0.006(4) 0.002(4) 0.001(4)
C45 0.034(7) 0.012(5) 0.026(6) -0.001(4) -0.004(5) 0.007(5)
C44 0.027(6) 0.019(6) 0.024(5) -0.002(4) 0.002(5) 0.001(5)
C26 0.026(6) 0.010(5) 0.038(6) 0.004(5) -0.008(5) 0.000(5)
C1 0.019(6) 0.010(5) 0.017(5) 0.010(4) -0.002(5) -0.009(4)
C6 0.011(5) 0.016(5) 0.016(5) 0.009(4) 0.007(4) -0.006(4)
C12 0.024(6) 0.011(5) 0.017(5) 0.004(4) -0.003(5) -0.008(5)
C22 0.022(6) 0.024(6) 0.012(5) 0.011(4) -0.009(5) -0.002(5)
C61 0.049(8) 0.022(6) 0.031(6) -0.017(5) 0.003(6) -0.012(6)
C29 0.026(6) 0.017(6) 0.017(5) 0.014(4) -0.006(5) 0.003(5)
C30 0.017(6) 0.025(6) 0.023(6) 0.002(5) -0.006(5) 0.000(5)
C28 0.022(6) 0.029(6) 0.012(5) -0.001(4) 0.000(5) -0.001(5)
C32 0.014(6) 0.031(6) 0.012(5) 0.008(4) 0.000(5) 0.000(5)
C33 0.027(6) 0.027(6) 0.029(6) 0.004(5) 0.000(5) -0.008(5)
C3 0.012(5) 0.023(6) 0.012(5) 0.004(4) 0.002(4) -0.001(4)
C51 0.021(6) 0.015(5) 0.015(5) 0.002(4) -0.005(5) 0.001(4)
C57 0.036(7) 0.016(6) 0.033(6) 0.000(5) -0.003(6) -0.002(5)
C59 0.027(7) 0.037(7) 0.023(6) 0.002(5) 0.002(5) 0.001(5)
C4 0.013(5) 0.015(5) 0.026(5) 0.003(4) -0.001(5) -0.012(4)
C38 0.045(7) 0.011(5) 0.017(5) -0.007(4) 0.007(5) -0.008(5)
C35 0.020(6) 0.036(7) 0.015(5) -0.009(5) -0.006(5) 0.006(5)
C55 0.025(6) 0.018(5) 0.025(5) -0.003(4) -0.012(5) -0.009(5)
C27 0.025(7) 0.020(6) 0.044(7) -0.006(5) 0.001(6) -0.007(5)
C58 0.032(7) 0.023(6) 0.008(5) 0.004(4) -0.005(5) 0.009(5)
C36 0.039(7) 0.030(6) 0.017(5) -0.002(5) -0.009(5) -0.005(5)
C42 0.031(7) 0.030(6) 0.011(5) 0.001(4) 0.006(5) -0.008(5)
C48 0.020(6) 0.028(6) 0.026(6) -0.014(5) -0.002(5) -0.002(5)
C60 0.027(7) 0.027(6) 0.028(6) 0.003(5) -0.002(5) 0.003(5)

loop_
_atom_type_symbol
_atom_type_description
_atom_type_scat_dispersion_real
_atom_type_scat_dispersion_imag
_atom_type_scat_source
C C 0.0033 0.0016 'International Tables Vol C Tables 4.2.6.8 and 6.1.1.4'
H H 0.0000 0.0000 'International Tables Vol C Tables 4.2.6.8 and 6.1.1.4'
F F 0.0171 0.0103 'International Tables Vol C Tables 4.2.6.8 and 6.1.1.4'
S S 0.1246 0.1234 'International Tables Vol C Tables 4.2.6.8 and 6.1.1.4'
Sb Sb -0.5866 1.5461 'International Tables Vol C Tables 4.2.6.8 and 6.1.1.4'
Cl Cl 0.1484 0.1585 'International Tables Vol C Tables 4.2.6.8 and 6.1.1.4'

loop_
_geom_angle_atom_site_label_1
_geom_angle_atom_site_label_2
_geom_angle_atom_site_label_3
_geom_angle
F6 Sb1 F1 89.6(3)
F6 Sb1 F2 178.8(3)
F1 Sb1 F2 89.5(3)
F6 Sb1 F4 90.4(3)
F1 Sb1 F4 179.8(3)
F2 Sb1 F4 90.6(3)
F6 Sb1 F5 91.7(3)
F1 Sb1 F5 90.5(3)
F2 Sb1 F5 89.1(3)
F4 Sb1 F5 89.7(3)
F6 Sb1 F3 88.6(3)
F1 Sb1 F3 91.3(3)
F2 Sb1 F3 90.7(2)
F4 Sb1 F3 88.5(3)
F5 Sb1 F3 178.2(3)
F7 Sb2 F12 90.4(3)
F7 Sb2 F9 90.5(3)
F12 Sb2 F9 179.0(3)
F7 Sb2 F11 90.9(3)
F12 Sb2 F11 90.4(3)
F9 Sb2 F11 90.0(3)
F7 Sb2 F8 88.4(3)
F12 Sb2 F8 89.7(3)
F9 Sb2 F8 89.8(3)
F11 Sb2 F8 179.3(3)
F7 Sb2 F10 177.8(3)
F12 Sb2 F10 90.1(3)
F9 Sb2 F10 89.0(3)
F11 Sb2 F10 91.1(3)
F8 Sb2 F10 89.5(3)
C16 S4 C13 92.4(4)
C5 S2 C8 93.0(4)
C9 S3 C12 93.1(4)
C24 S6 C21 91.0(5)
C20 S5 C17 92.4(4)
C1 S1 C4 90.5(4)
C20 C19 C18 113.6(8)
C20 C19 C52 133.1(9)
C18 C19 C52 112.9(8)
C2 C25 C26 108.6(8)
C2 C25 C27 106.9(7)
C26 C25 C27 105.7(8)
C6 C7 C8 114.0(8)
C6 C7 C34 112.1(7)
C8 C7 C34 133.4(8)
C15 C14 C13 115.3(8)
C15 C14 C43 114.9(8)
C13 C14 C43 129.6(8)
C15 C46 C47 107.0(7)
C15 C46 C48 105.5(7)
C47 C46 C48 109.9(7)
C14 C15 C16 114.3(8)
C14 C15 C46 114.3(7)
C16 C15 C46 130.9(8)
C18 C49 C50 108.8(7)
C18 C49 C51 106.9(7)
C50 C49 C51 107.1(7)
C10 C37 C39 106.0(7)
C10 C37 C38 108.5(8)
C39 C37 C38 108.1(7)
C19 C52 C54 109.2(7)
C19 C52 C53 108.5(7)
C54 C52 C53 108.3(8)
C8 C9 C10 128.9(8)
C8 C9 S3 121.3(7)
C10 C9 S3 109.7(7)
C16 C17 C18 131.6(8)
C16 C17 S5 119.5(7)
C18 C17 S5 108.9(7)
C6 C5 C4 132.2(9)
C6 C5 S2 110.5(7)
C4 C5 S2 117.1(7)
C52 C54 C51 108.6(7)
C41 C39 C37 110.4(8)
C10 C11 C12 113.5(8)
C10 C11 C40 113.5(7)
C12 C11 C40 132.5(8)
C1 C2 C3 114.0(9)
C1 C2 C25 113.2(8)
C3 C2 C25 132.5(8)
C14 C43 C45 107.5(8)
C14 C43 C44 106.3(7)
C45 C43 C44 108.5(8)
C17 C16 C15 130.3(8)
C17 C16 S4 120.5(6)
C15 C16 S4 109.2(6)
C12 C13 C14 131.8(8)
C12 C13 S4 119.4(7)
C14 C13 S4 108.7(6)
C23 C24 C58 115.3(8)
C23 C24 S6 113.9(7)
C58 C24 S6 130.7(7)
C19 C20 C21 131.3(9)
C19 C20 S5 110.8(7)
C21 C20 S5 117.9(7)
C7 C34 C36 107.6(8)
C7 C34 C35 108.2(7)
C36 C34 C35 106.5(7)
C24 C23 C22 111.1(8)
C24 C23 C55 114.2(8)
C22 C23 C55 134.1(8)
C11 C10 C9 114.4(8)
C11 C10 C37 113.8(8)
C9 C10 C37 131.3(8)
C9 C8 C7 130.6(8)
C9 C8 S2 120.1(7)
C7 C8 S2 109.2(6)
C46 C47 C45 110.1(8)
C55 C56 C60 111.0(8)
C11 C40 C41 107.2(7)
C11 C40 C42 107.7(7)
C41 C40 C42 108.7(8)
C52 C53 C50 109.4(7)
C40 C41 C39 109.9(7)
C33 C31 C6 106.6(7)
C33 C31 C32 108.4(8)
C6 C31 C32 107.6(8)
C49 C50 C53 110.0(7)
C22 C21 C20 125.7(8)
C22 C21 S6 110.6(7)
C20 C21 S6 123.7(7)
C19 C18 C17 113.9(8)
C19 C18 C49 113.6(8)
C17 C18 C49 132.5(8)
C43 C45 C47 109.8(7)
C48 C44 C43 109.2(7)
C29 C26 C25 111.2(7)
C2 C1 C28 117.1(9)
C2 C1 S1 112.8(7)
C28 C1 S1 129.9(7)
C5 C6 C7 113.2(8)
C5 C6 C31 132.1(8)
C7 C6 C31 114.4(8)
C13 C12 C11 130.8(8)
C13 C12 S3 119.9(7)
C11 C12 S3 109.2(7)
C21 C22 C23 113.2(8)
Cl2 C61 Cl1 115.8(7)
C26 C29 C28 110.1(7)
C27 C30 C28 111.1(8)
C1 C28 C30 105.1(7)
C1 C28 C29 106.0(8)
C30 C28 C29 107.0(8)
C35 C32 C31 110.2(7)
C31 C33 C36 110.1(8)
C4 C3 C2 111.7(8)
C49 C51 C54 109.9(7)
C55 C57 C59 110.6(8)
C57 C59 C58 110.0(7)
C3 C4 C5 126.1(8)
C3 C4 S1 110.9(7)
C5 C4 S1 121.9(7)
C37 C38 C42 110.0(7)
C32 C35 C34 110.4(8)
C23 C55 C57 107.6(8)
C23 C55 C56 106.4(7)
C57 C55 C56 107.4(8)
C30 C27 C25 110.3(8)
C24 C58 C60 108.2(8)
C24 C58 C59 104.8(8)
C60 C58 C59 107.5(8)
C34 C36 C33 111.1(8)
C40 C42 C38 109.3(7)
C46 C48 C44 110.2(7)
C58 C60 C56 109.1(8)

loop_
_geom_bond_atom_site_label_1
_geom_bond_atom_site_label_2
_geom_bond_distance
Sb1 F6 1.861(6)
Sb1 F1 1.864(6)
Sb1 F2 1.877(5)
Sb1 F4 1.878(5)
Sb1 F5 1.888(6)
Sb1 F3 1.912(5)
Sb2 F7 1.850(6)
Sb2 F12 1.853(6)
Sb2 F9 1.859(6)
Sb2 F11 1.873(6)
Sb2 F8 1.875(6)
Sb2 F10 1.884(6)
S4 C16 1.761(9)
S4 C13 1.786(8)
S2 C5 1.743(9)
S2 C8 1.756(9)
S3 C9 1.755(9)
S3 C12 1.771(9)
S6 C24 1.718(9)
S6 C21 1.739(9)
S5 C20 1.755(9)
S5 C17 1.764(9)
S1 C1 1.722(9)
S1 C4 1.777(9)
Cl2 C61 1.692(10)
Cl1 C61 1.708(10)
C19 C20 1.384(12)
C19 C18 1.405(12)
C19 C52 1.498(12)
C25 C2 1.514(13)
C25 C26 1.541(12)
C25 C27 1.556(13)
C7 C6 1.408(11)
C7 C8 1.416(11)
C7 C34 1.514(12)
C14 C15 1.359(12)
C14 C13 1.420(12)
C14 C43 1.505(12)
C46 C15 1.529(11)
C46 C47 1.538(12)
C46 C48 1.552(12)
C15 C16 1.442(11)
C49 C18 1.505(11)
C49 C50 1.533(12)
C49 C51 1.562(11)
C37 C10 1.503(12)
C37 C39 1.545(12)
C37 C38 1.558(11)
C52 C54 1.524(12)
C52 C53 1.539(12)
C9 C8 1.408(12)
C9 C10 1.425(12)
C17 C16 1.415(11)
C17 C18 1.423(12)
C5 C6 1.405(12)
C5 C4 1.440(12)
C54 C51 1.571(12)
C39 C41 1.544(12)
C11 C10 1.400(12)
C11 C12 1.436(12)
C11 C40 1.512(12)
C2 C1 1.358(12)
C2 C3 1.418(12)
C43 C45 1.552(13)
C43 C44 1.568(12)
C13 C12 1.409(12)
C24 C23 1.374(12)
C24 C58 1.502(12)
C20 C21 1.433(12)
C34 C36 1.532(13)
C34 C35 1.545(12)
C23 C22 1.415(12)
C23 C55 1.501(12)
C47 C45 1.569(12)
C56 C55 1.536(13)
C56 C60 1.586(13)
C40 C41 1.539(12)
C40 C42 1.554(12)
C53 C50 1.554(12)
C31 C33 1.499(12)
C31 C6 1.521(12)
C31 C32 1.551(12)
C21 C22 1.407(12)
C44 C48 1.569(12)
C26 C29 1.533(12)
C1 C28 1.492(13)
C29 C28 1.575(12)
C30 C27 1.529(12)
C30 C28 1.570(12)
C32 C35 1.534(12)
C33 C36 1.539(13)
C3 C4 1.391(12)
C57 C55 1.530(12)
C57 C59 1.558(12)
C59 C58 1.585(13)
C38 C42 1.561(13)
C58 C60 1.526(13)
